data_1547511
loop_
_publ_author_name
'Mandal, Debdeep'
'Dolai, Ramapada'
'Chrysochos, Nicolas'
'Kalita, Pankaj'
'Kumar, Ravi'
'Dhara, Debabrata'
'Maiti, Avijit'
'Narayanan, Ramakirushnan Suriya'
'Rajaraman, Gopalan'
'Schulzke, Carola'
'Chandrasekhar, Vadapalli'
'Jana, Anukul'

_publ_section_title
;
 Stepwise Reversible Oxidation of N-Peralkyl-Substituted NHC-CAAC Derived
 Triazaalkenes: Isolation of Radical Cations and Dications.
;
_journal_issue 20
_journal_name_full 'Organic letters'
_journal_page_first 5605
_journal_page_last 5608
_journal_paper_doi 10.1021/acs.orglett.7b02721
_journal_volume 19
_journal_year 2017
_chemical_formula_sum 'C23 H41 F3 N3 O3 S'
_chemical_formula_weight 496.65
_chemical_name_systematic
;
 ?
;
_space_group_crystal_system orthorhombic
_space_group_IT_number 61
_space_group_name_Hall '-P 2ac 2ab'
_space_group_name_H-M_alt 'P b c a'
_symmetry_space_group_name_Hall '-P 2ac 2ab'
_symmetry_space_group_name_H-M 'P b c a'
_atom_sites_solution_hydrogens geom
_audit_creation_method SHELXL-2013
_cell_angle_alpha 90
_cell_angle_beta 90
_cell_angle_gamma 90
_cell_formula_units_Z 16
_cell_length_a 17.684(4)
_cell_length_b 17.465(4)
_cell_length_c 33.978(7)
_cell_measurement_reflns_used 23320
_cell_measurement_temperature 170(2)
_cell_measurement_theta_max 49.5
_cell_measurement_theta_min 6.3
_cell_volume 10494(4)
_computing_cell_refinement 'X-Area by STOE & Cie GmbH 2010'
_computing_data_collection 'X-Area by STOE & Cie GmbH 2010'
_computing_data_reduction 'X-Area by STOE & Cie GmbH 2010'
_computing_molecular_graphics 'XP Version 5.1 by Bruker AXS 1998'
_computing_publication_material 'CIFTAB (Sheldrick, 2013)'
_computing_structure_refinement 'SHELXL-2013 (Sheldrick, 2013)'
_computing_structure_solution 'SHELXT-2014 (Sheldrick, 2013)'
_diffrn_ambient_temperature 170(2)
_diffrn_detector_area_resol_mean 6.67
_diffrn_measured_fraction_theta_full 0.794
_diffrn_measured_fraction_theta_max 0.840
_diffrn_measurement_device_type 'STOE IPDS2T'
_diffrn_measurement_method \w
_diffrn_radiation_type MoK\a
_diffrn_radiation_wavelength 0.71073
_diffrn_reflns_av_R_equivalents 0.1565
_diffrn_reflns_av_unetI/netI 0.1433
_diffrn_reflns_Laue_measured_fraction_full 0.794
_diffrn_reflns_Laue_measured_fraction_max 0.840
_diffrn_reflns_limit_h_max 18
_diffrn_reflns_limit_h_min -19
_diffrn_reflns_limit_k_max 18
_diffrn_reflns_limit_k_min -19
_diffrn_reflns_limit_l_max 34
_diffrn_reflns_limit_l_min -39
_diffrn_reflns_number 21686
_diffrn_reflns_point_group_measured_fraction_full 0.794
_diffrn_reflns_point_group_measured_fraction_max 0.840
_diffrn_reflns_theta_full 25.242
_diffrn_reflns_theta_max 24.733
_diffrn_reflns_theta_min 3.147
_diffrn_source 'fine-focus sealed tube'
_exptl_absorpt_coefficient_mu 0.173
_exptl_absorpt_correction_T_max 0.9801
_exptl_absorpt_correction_T_min 0.6985
_exptl_absorpt_correction_type numerical
_exptl_absorpt_process_details 'face indexed'
_exptl_crystal_colour red
_exptl_crystal_density_diffrn 1.257
_exptl_crystal_description block
_exptl_crystal_F_000 4272
_exptl_crystal_size_max 0.392
_exptl_crystal_size_mid 0.260
_exptl_crystal_size_min 0.217
_refine_diff_density_max 0.726
_refine_diff_density_min -0.366
_refine_diff_density_rms 0.082
_refine_ls_extinction_method none
_refine_ls_goodness_of_fit_ref 0.886
_refine_ls_hydrogen_treatment constr
_refine_ls_matrix_type full
_refine_ls_number_parameters 619
_refine_ls_number_reflns 7538
_refine_ls_number_restraints 0
_refine_ls_restrained_S_all 0.886
_refine_ls_R_factor_all 0.1783
_refine_ls_R_factor_gt 0.0911
_refine_ls_shift/su_max 0.000
_refine_ls_shift/su_mean 0.000
_refine_ls_structure_factor_coef Fsqd
_refine_ls_weighting_details 'w=1/[\s^2^(Fo^2^)+(0.1453P)^2^] where P=(Fo^2^+2Fc^2^)/3'
_refine_ls_weighting_scheme calc
_refine_ls_wR_factor_gt 0.2157
_refine_ls_wR_factor_ref 0.2621
_reflns_Friedel_coverage 0.000
_reflns_number_gt 3207
_reflns_number_total 7538
_reflns_threshold_expression 'I > 2\s(I)'
_cod_data_source_file ol7b02721_si_002.cif
_cod_data_source_block DM-493
_cod_depositor_comments 'Adding full bibliography for 1547507--1547513.cif.'
_cod_database_code 1547511
_shelx_space_group_comment
;
The symmetry employed for this shelxl refinement is uniquely defined
by the following loop, which should always be used as a source of
symmetry information in preference to the above space-group names.
They are only intended as comments.
;
_shelx_estimated_absorpt_t_min 0.935
_shelx_estimated_absorpt_t_max 0.963
_shelxl_version_number 2013-3

loop_
_space_group_symop_operation_xyz
'x, y, z'
'-x+1/2, -y, z+1/2'
'-x, y+1/2, -z+1/2'
'x+1/2, -y+1/2, -z'
'-x, -y, -z'
'x-1/2, y, -z-1/2'
'x, -y-1/2, z-1/2'
'-x-1/2, y-1/2, z'

loop_
_atom_site_label
_atom_site_type_symbol
_atom_site_fract_x
_atom_site_fract_y
_atom_site_fract_z
_atom_site_U_iso_or_equiv
_atom_site_adp_type
_atom_site_occupancy
_atom_site_site_symmetry_order
_atom_site_calc_flag
_atom_site_refinement_flags_posn
_atom_site_refinement_flags_adp
N1 N 0.7410(2) 0.7763(3) 0.61660(13) 0.0423(12) Uani 1 1 d . .
N2 N 0.7309(3) 0.9014(3) 0.53357(14) 0.0447(12) Uani 1 1 d . .
N3 N 0.6437(2) 0.8159(3) 0.54395(13) 0.0440(13) Uani 1 1 d . .
C1 C 0.7885(3) 0.7163(4) 0.63474(17) 0.0459(15) Uani 1 1 d . .
C2 C 0.8343(4) 0.6883(4) 0.59929(19) 0.0552(17) Uani 1 1 d . .
H2A H 0.8090 0.6437 0.5871 0.066 Uiso 1 1 calc R U
H2B H 0.8855 0.6725 0.6078 0.066 Uiso 1 1 calc R U
C3 C 0.8398(3) 0.7548(4) 0.56923(18) 0.0443(15) Uani 1 1 d . .
C4 C 0.7665(3) 0.7973(3) 0.58003(17) 0.0413(14) Uani 1 1 d . .
C5 C 0.7170(3) 0.8363(3) 0.55283(16) 0.0411(14) Uani 1 1 d . .
C6 C 0.6670(3) 0.9240(4) 0.51199(16) 0.0486(16) Uani 1 1 d . .
C7 C 0.6132(3) 0.8708(4) 0.51907(17) 0.0463(15) Uani 1 1 d . .
C8 C 0.6905(3) 0.8302(4) 0.63840(17) 0.0492(16) Uani 1 1 d . .
H8 H 0.6566 0.8537 0.6182 0.059 Uiso 1 1 calc R U
C9 C 0.7323(4) 0.8961(4) 0.6575(2) 0.0648(19) Uani 1 1 d . .
H9A H 0.7560 0.8784 0.6820 0.097 Uiso 1 1 calc R U
H9B H 0.6966 0.9374 0.6635 0.097 Uiso 1 1 calc R U
H9C H 0.7714 0.9150 0.6396 0.097 Uiso 1 1 calc R U
C10 C 0.6387(4) 0.7893(4) 0.66730(19) 0.0632(19) Uani 1 1 d . .
H10A H 0.6143 0.7459 0.6541 0.095 Uiso 1 1 calc R U
H10B H 0.6000 0.8250 0.6768 0.095 Uiso 1 1 calc R U
H10C H 0.6685 0.7706 0.6896 0.095 Uiso 1 1 calc R U
C11 C 0.7435(4) 0.6496(4) 0.6511(2) 0.0608(18) Uani 1 1 d . .
H11A H 0.7231 0.6634 0.6770 0.091 Uiso 1 1 calc R U
H11B H 0.7765 0.6048 0.6538 0.091 Uiso 1 1 calc R U
H11C H 0.7017 0.6375 0.6332 0.091 Uiso 1 1 calc R U
C12 C 0.8397(4) 0.7490(5) 0.6675(2) 0.067(2) Uani 1 1 d . .
H12A H 0.8685 0.7925 0.6572 0.100 Uiso 1 1 calc R U
H12B H 0.8748 0.7092 0.6765 0.100 Uiso 1 1 calc R U
H12C H 0.8084 0.7659 0.6897 0.100 Uiso 1 1 calc R U
C13 C 0.8380(3) 0.7267(4) 0.52762(18) 0.0549(17) Uani 1 1 d . .
H13A H 0.7922 0.6962 0.5234 0.082 Uiso 1 1 calc R U
H13B H 0.8827 0.6951 0.5226 0.082 Uiso 1 1 calc R U
H13C H 0.8379 0.7706 0.5096 0.082 Uiso 1 1 calc R U
C14 C 0.9133(3) 0.8016(4) 0.57554(19) 0.0530(17) Uani 1 1 d . .
H14A H 0.9202 0.8372 0.5535 0.080 Uiso 1 1 calc R U
H14B H 0.9566 0.7667 0.5769 0.080 Uiso 1 1 calc R U
H14C H 0.9096 0.8305 0.6002 0.080 Uiso 1 1 calc R U
C15 C 0.8009(3) 0.9478(4) 0.5408(2) 0.0538(17) Uani 1 1 d . .
H15 H 0.8318 0.9187 0.5604 0.065 Uiso 1 1 calc R U
C16 C 0.7815(4) 1.0235(4) 0.5597(2) 0.0623(19) Uani 1 1 d . .
H16A H 0.7627 1.0589 0.5396 0.094 Uiso 1 1 calc R U
H16B H 0.8268 1.0451 0.5720 0.094 Uiso 1 1 calc R U
H16C H 0.7424 1.0157 0.5797 0.094 Uiso 1 1 calc R U
C17 C 0.8489(4) 0.9545(4) 0.5037(2) 0.066(2) Uani 1 1 d . .
H17A H 0.8584 0.9033 0.4930 0.098 Uiso 1 1 calc R U
H17B H 0.8971 0.9791 0.5102 0.098 Uiso 1 1 calc R U
H17C H 0.8220 0.9854 0.4841 0.098 Uiso 1 1 calc R U
C18 C 0.6604(4) 0.9962(4) 0.4891(2) 0.069(2) Uani 1 1 d . .
H18A H 0.6180 0.9921 0.4706 0.103 Uiso 1 1 calc R U
H18B H 0.7073 1.0051 0.4745 0.103 Uiso 1 1 calc R U
H18C H 0.6514 1.0390 0.5071 0.103 Uiso 1 1 calc R U
C19 C 0.5334(3) 0.8718(4) 0.5049(2) 0.0621(19) Uani 1 1 d . .
H19A H 0.5286 0.9087 0.4833 0.093 Uiso 1 1 calc R U
H19B H 0.4999 0.8866 0.5265 0.093 Uiso 1 1 calc R U
H19C H 0.5195 0.8207 0.4954 0.093 Uiso 1 1 calc R U
C20 C 0.6094(3) 0.7419(4) 0.55531(17) 0.0483(16) Uani 1 1 d . .
H20 H 0.6445 0.7176 0.5747 0.058 Uiso 1 1 calc R U
C21 C 0.6048(4) 0.6884(4) 0.52014(19) 0.0612(19) Uani 1 1 d . .
H21A H 0.5718 0.7108 0.5000 0.092 Uiso 1 1 calc R U
H21B H 0.5842 0.6389 0.5285 0.092 Uiso 1 1 calc R U
H21C H 0.6555 0.6808 0.5092 0.092 Uiso 1 1 calc R U
C22 C 0.5334(3) 0.7516(5) 0.57603(19) 0.065(2) Uani 1 1 d . .
H22A H 0.5369 0.7933 0.5953 0.097 Uiso 1 1 calc R U
H22B H 0.5201 0.7039 0.5896 0.097 Uiso 1 1 calc R U
H22C H 0.4943 0.7639 0.5565 0.097 Uiso 1 1 calc R U
N4 N 0.7341(2) 0.7497(3) 0.36700(13) 0.0428(12) Uani 1 1 d . .
N5 N 0.7296(2) 0.8692(3) 0.28132(14) 0.0456(13) Uani 1 1 d . .
N6 N 0.6451(2) 0.7803(3) 0.29000(14) 0.0436(12) Uani 1 1 d . .
C23 C 0.7804(3) 0.6901(4) 0.38691(17) 0.0471(15) Uani 1 1 d . .
C24 C 0.8312(3) 0.6633(4) 0.35268(18) 0.0500(16) Uani 1 1 d . .
H24A H 0.8815 0.6482 0.3628 0.060 Uiso 1 1 calc R U
H24B H 0.8082 0.6183 0.3395 0.060 Uiso 1 1 calc R U
C25 C 0.8393(3) 0.7290(4) 0.32353(17) 0.0442(15) Uani 1 1 d . .
C26 C 0.7628(3) 0.7689(3) 0.33083(16) 0.0425(15) Uani 1 1 d . .
C27 C 0.7161(3) 0.8054(4) 0.30174(16) 0.0413(14) Uani 1 1 d . .
C28 C 0.6682(3) 0.8881(4) 0.25698(18) 0.0456(15) Uani 1 1 d . .
C29 C 0.6166(3) 0.8316(4) 0.26322(17) 0.0462(16) Uani 1 1 d . .
C30 C 0.6822(3) 0.8054(4) 0.38680(17) 0.0459(16) Uani 1 1 d . .
H30 H 0.6478 0.8256 0.3659 0.055 Uiso 1 1 calc R U
C31 C 0.6318(4) 0.7684(5) 0.41770(19) 0.067(2) Uani 1 1 d . .
H31A H 0.6054 0.7245 0.4061 0.101 Uiso 1 1 calc R U
H31B H 0.5946 0.8058 0.4271 0.101 Uiso 1 1 calc R U
H31C H 0.6628 0.7510 0.4399 0.101 Uiso 1 1 calc R U
C32 C 0.7243(4) 0.8745(4) 0.4037(2) 0.0656(19) Uani 1 1 d . .
H32A H 0.7502 0.8596 0.4280 0.098 Uiso 1 1 calc R U
H32B H 0.6881 0.9155 0.4094 0.098 Uiso 1 1 calc R U
H32C H 0.7615 0.8927 0.3844 0.098 Uiso 1 1 calc R U
C33 C 0.7328(4) 0.6223(4) 0.4008(2) 0.0637(19) Uani 1 1 d . .
H33A H 0.7036 0.6373 0.4241 0.095 Uiso 1 1 calc R U
H33B H 0.7661 0.5794 0.4075 0.095 Uiso 1 1 calc R U
H33C H 0.6981 0.6068 0.3798 0.095 Uiso 1 1 calc R U
C34 C 0.8254(4) 0.7215(5) 0.42167(18) 0.066(2) Uani 1 1 d . .
H34A H 0.8576 0.7637 0.4127 0.099 Uiso 1 1 calc R U
H34B H 0.8570 0.6807 0.4327 0.099 Uiso 1 1 calc R U
H34C H 0.7905 0.7401 0.4419 0.099 Uiso 1 1 calc R U
C35 C 0.9077(3) 0.7803(4) 0.3333(2) 0.0562(18) Uani 1 1 d . .
H35A H 0.9124 0.8204 0.3133 0.084 Uiso 1 1 calc R U
H35B H 0.9538 0.7492 0.3337 0.084 Uiso 1 1 calc R U
H35C H 0.9002 0.8039 0.3592 0.084 Uiso 1 1 calc R U
C36 C 0.8468(3) 0.7018(4) 0.28139(18) 0.0545(17) Uani 1 1 d . .
H36A H 0.8010 0.6739 0.2738 0.082 Uiso 1 1 calc R U
H36B H 0.8907 0.6680 0.2791 0.082 Uiso 1 1 calc R U
H36C H 0.8534 0.7461 0.2640 0.082 Uiso 1 1 calc R U
C37 C 0.7956(3) 0.9187(3) 0.29030(18) 0.0460(15) Uani 1 1 d . .
H37 H 0.8253 0.8919 0.3112 0.055 Uiso 1 1 calc R U
C38 C 0.7712(3) 0.9947(4) 0.3075(2) 0.0557(16) Uani 1 1 d . .
H38A H 0.7438 1.0241 0.2875 0.084 Uiso 1 1 calc R U
H38B H 0.8159 1.0235 0.3160 0.084 Uiso 1 1 calc R U
H38C H 0.7380 0.9857 0.3301 0.084 Uiso 1 1 calc R U
C39 C 0.8488(3) 0.9280(4) 0.2548(2) 0.0591(18) Uani 1 1 d . .
H39A H 0.8614 0.8775 0.2442 0.089 Uiso 1 1 calc R U
H39B H 0.8952 0.9541 0.2631 0.089 Uiso 1 1 calc R U
H39C H 0.8236 0.9585 0.2344 0.089 Uiso 1 1 calc R U
C40 C 0.6614(4) 0.9567(4) 0.2317(2) 0.0595(18) Uani 1 1 d . .
H40A H 0.6240 0.9472 0.2110 0.089 Uiso 1 1 calc R U
H40B H 0.7105 0.9680 0.2196 0.089 Uiso 1 1 calc R U
H40C H 0.6453 1.0005 0.2477 0.089 Uiso 1 1 calc R U
C41 C 0.5393(3) 0.8271(4) 0.2441(2) 0.0583(18) Uani 1 1 d . .
H41A H 0.5002 0.8387 0.2637 0.087 Uiso 1 1 calc R U
H41B H 0.5312 0.7754 0.2337 0.087 Uiso 1 1 calc R U
H41C H 0.5363 0.8642 0.2226 0.087 Uiso 1 1 calc R U
C42 C 0.6114(3) 0.7063(4) 0.30299(18) 0.0489(16) Uani 1 1 d . .
H42 H 0.6459 0.6842 0.3234 0.059 Uiso 1 1 calc R U
C43 C 0.6077(3) 0.6495(4) 0.26936(19) 0.0563(18) Uani 1 1 d . .
H43A H 0.5741 0.6693 0.2488 0.084 Uiso 1 1 calc R U
H43B H 0.5882 0.6005 0.2791 0.084 Uiso 1 1 calc R U
H43C H 0.6585 0.6420 0.2584 0.084 Uiso 1 1 calc R U
C44 C 0.5345(3) 0.7175(5) 0.3223(2) 0.067(2) Uani 1 1 d . .
H44A H 0.5381 0.7579 0.3423 0.100 Uiso 1 1 calc R U
H44B H 0.5185 0.6696 0.3348 0.100 Uiso 1 1 calc R U
H44C H 0.4974 0.7324 0.3023 0.100 Uiso 1 1 calc R U
S1 S 0.47934(10) 0.48281(12) 0.35804(5) 0.0624(5) Uani 1 1 d . .
O1 O 0.5359(3) 0.4949(4) 0.32868(16) 0.114(2) Uani 1 1 d . .
O2 O 0.4242(3) 0.5417(3) 0.36199(18) 0.0921(18) Uani 1 1 d . .
O3 O 0.4512(3) 0.4069(3) 0.35925(17) 0.0851(16) Uani 1 1 d . .
F1 F 0.4909(3) 0.4758(4) 0.43470(13) 0.1169(19) Uani 1 1 d . .
F2 F 0.5597(3) 0.5602(3) 0.40911(17) 0.1123(18) Uani 1 1 d . .
F3 F 0.5900(3) 0.4437(3) 0.40449(16) 0.1132(19) Uani 1 1 d . .
C45 C 0.5322(4) 0.4913(5) 0.4032(2) 0.069(2) Uani 1 1 d . .
S2 S 0.49034(10) 0.99550(12) 0.39474(6) 0.0660(6) Uani 1 1 d . .
O4 O 0.5447(4) 1.0493(4) 0.40644(18) 0.116(2) Uani 1 1 d . .
O5 O 0.5039(3) 0.9208(4) 0.40901(19) 0.106(2) Uani 1 1 d . .
O6 O 0.4121(3) 1.0170(4) 0.39712(19) 0.108(2) Uani 1 1 d . .
F4 F 0.4599(3) 0.9363(4) 0.32668(17) 0.135(2) Uani 1 1 d . .
F5 F 0.5763(3) 0.9643(4) 0.33461(17) 0.124(2) Uani 1 1 d . .
F6 F 0.4976(4) 1.0502(4) 0.32371(16) 0.130(2) Uani 1 1 d . .
C46 C 0.5046(4) 0.9858(5) 0.3442(2) 0.075(2) Uani 1 1 d . .

loop_
_atom_site_aniso_label
_atom_site_aniso_U_11
_atom_site_aniso_U_22
_atom_site_aniso_U_33
_atom_site_aniso_U_23
_atom_site_aniso_U_13
_atom_site_aniso_U_12
N1 0.026(3) 0.046(3) 0.055(3) 0.000(2) -0.006(2) 0.007(2)
N2 0.024(3) 0.041(3) 0.069(3) -0.001(2) -0.001(2) -0.002(2)
N3 0.017(3) 0.054(4) 0.061(3) 0.006(2) 0.000(2) -0.005(2)
C1 0.032(4) 0.043(4) 0.063(4) 0.004(3) -0.004(3) 0.003(3)
C2 0.039(4) 0.057(5) 0.070(4) -0.002(3) -0.007(3) 0.002(3)
C3 0.018(3) 0.048(4) 0.067(4) -0.002(3) 0.001(3) 0.007(3)
C4 0.027(3) 0.040(4) 0.057(4) 0.005(3) -0.006(3) 0.002(3)
C5 0.026(4) 0.041(4) 0.056(3) -0.001(3) 0.008(3) -0.003(3)
C6 0.034(4) 0.061(5) 0.051(4) 0.004(3) -0.001(3) 0.009(3)
C7 0.025(4) 0.053(5) 0.060(4) 0.001(3) -0.004(3) 0.005(3)
C8 0.038(4) 0.053(5) 0.056(4) 0.001(3) 0.002(3) 0.009(3)
C9 0.051(4) 0.071(6) 0.072(5) -0.011(4) -0.001(3) 0.007(4)
C10 0.048(4) 0.080(6) 0.062(4) -0.002(4) 0.012(3) 0.005(4)
C11 0.050(4) 0.053(5) 0.080(5) 0.008(3) -0.004(3) 0.004(3)
C12 0.047(4) 0.082(6) 0.070(4) 0.003(4) -0.014(3) 0.007(4)
C13 0.028(4) 0.066(5) 0.070(4) -0.007(3) 0.006(3) 0.007(3)
C14 0.022(3) 0.065(5) 0.072(4) -0.004(3) 0.001(3) 0.003(3)
C15 0.033(4) 0.050(5) 0.078(5) 0.000(3) 0.002(3) -0.010(3)
C16 0.044(4) 0.053(5) 0.089(5) -0.005(4) -0.003(3) -0.004(3)
C17 0.049(4) 0.071(5) 0.077(5) 0.005(4) 0.005(3) -0.012(4)
C18 0.050(5) 0.065(5) 0.091(5) 0.013(4) -0.012(4) 0.014(4)
C19 0.027(4) 0.075(5) 0.084(5) 0.006(4) -0.008(3) 0.010(3)
C20 0.022(3) 0.063(5) 0.060(4) 0.013(3) -0.001(3) 0.001(3)
C21 0.034(4) 0.080(6) 0.070(4) 0.010(4) -0.005(3) -0.010(3)
C22 0.022(4) 0.095(6) 0.077(5) 0.008(4) 0.002(3) -0.008(3)
N4 0.029(3) 0.050(3) 0.050(3) 0.002(2) -0.003(2) 0.007(2)
N5 0.024(3) 0.050(4) 0.063(3) 0.002(2) 0.000(2) 0.000(2)
N6 0.018(3) 0.049(4) 0.064(3) 0.006(2) -0.003(2) -0.004(2)
C23 0.031(3) 0.054(5) 0.057(4) 0.004(3) -0.001(3) 0.003(3)
C24 0.038(4) 0.049(5) 0.062(4) 0.002(3) -0.006(3) 0.003(3)
C25 0.017(3) 0.054(4) 0.062(4) 0.001(3) -0.004(2) 0.006(3)
C26 0.029(3) 0.046(4) 0.052(4) 0.001(3) -0.005(3) 0.009(3)
C27 0.026(3) 0.046(4) 0.052(3) 0.005(3) 0.003(3) 0.001(3)
C28 0.023(3) 0.050(5) 0.064(4) -0.002(3) -0.005(3) 0.006(3)
C29 0.024(4) 0.055(5) 0.059(4) 0.009(3) 0.000(3) 0.001(3)
C30 0.025(3) 0.057(5) 0.057(4) -0.002(3) 0.002(3) 0.007(3)
C31 0.042(4) 0.094(6) 0.066(4) 0.007(4) 0.013(3) 0.010(4)
C32 0.061(5) 0.059(5) 0.077(5) -0.015(4) 0.005(4) 0.007(4)
C33 0.052(4) 0.056(5) 0.083(5) 0.011(3) 0.007(4) 0.006(4)
C34 0.047(4) 0.097(6) 0.053(4) 0.001(4) -0.004(3) 0.004(4)
C35 0.017(3) 0.067(5) 0.085(5) -0.001(3) -0.007(3) -0.001(3)
C36 0.029(4) 0.065(5) 0.069(4) -0.006(3) 0.000(3) 0.014(3)
C37 0.026(3) 0.038(4) 0.073(4) -0.001(3) 0.001(3) -0.005(3)
C38 0.040(4) 0.046(5) 0.080(4) -0.006(3) 0.002(3) -0.005(3)
C39 0.037(4) 0.062(5) 0.078(5) 0.005(3) 0.009(3) -0.006(3)
C40 0.046(4) 0.056(5) 0.077(5) 0.005(3) -0.001(3) 0.011(3)
C41 0.024(4) 0.065(5) 0.086(5) 0.005(3) -0.010(3) 0.001(3)
C42 0.028(4) 0.057(5) 0.062(4) 0.007(3) -0.006(3) -0.004(3)
C43 0.031(4) 0.065(5) 0.073(4) 0.008(3) -0.004(3) -0.002(3)
C44 0.033(4) 0.089(6) 0.078(5) 0.003(4) 0.008(3) -0.006(4)
S1 0.0445(11) 0.0655(14) 0.0771(11) -0.0018(9) -0.0009(8) 0.0056(9)
O1 0.105(5) 0.163(7) 0.074(4) 0.022(4) 0.035(3) 0.015(4)
O2 0.057(3) 0.073(4) 0.147(5) -0.019(3) -0.021(3) 0.033(3)
O3 0.061(3) 0.065(4) 0.129(5) -0.012(3) -0.021(3) -0.008(3)
F1 0.099(4) 0.181(6) 0.071(3) -0.004(3) 0.014(3) -0.030(4)
F2 0.065(3) 0.102(5) 0.170(5) -0.033(3) -0.009(3) -0.031(3)
F3 0.062(3) 0.137(5) 0.141(4) -0.022(3) -0.036(3) 0.045(3)
C45 0.053(5) 0.062(6) 0.093(6) -0.006(4) 0.000(4) 0.001(4)
S2 0.0483(12) 0.0692(14) 0.0805(12) 0.0038(10) -0.0025(9) -0.0043(10)
O4 0.120(5) 0.124(6) 0.104(4) -0.022(4) 0.010(4) -0.080(4)
O5 0.077(4) 0.097(5) 0.144(5) 0.049(4) -0.016(4) 0.002(3)
O6 0.048(3) 0.146(6) 0.131(5) 0.013(4) 0.018(3) 0.040(3)
F4 0.115(4) 0.169(6) 0.120(4) -0.046(4) -0.011(3) -0.055(4)
F5 0.065(4) 0.169(6) 0.137(5) -0.021(4) 0.026(3) 0.023(3)
F6 0.129(5) 0.152(6) 0.109(4) 0.046(4) 0.003(3) 0.020(4)
C46 0.041(5) 0.071(6) 0.114(6) 0.014(5) -0.027(4) -0.013(4)

loop_
_atom_type_symbol
_atom_type_description
_atom_type_scat_dispersion_real
_atom_type_scat_dispersion_imag
_atom_type_scat_source
C C 0.0033 0.0016 'International Tables Vol C Tables 4.2.6.8 and 6.1.1.4'
H H 0.0000 0.0000 'International Tables Vol C Tables 4.2.6.8 and 6.1.1.4'
N N 0.0061 0.0033 'International Tables Vol C Tables 4.2.6.8 and 6.1.1.4'
O O 0.0106 0.0060 'International Tables Vol C Tables 4.2.6.8 and 6.1.1.4'
F F 0.0171 0.0103 'International Tables Vol C Tables 4.2.6.8 and 6.1.1.4'
S S 0.1246 0.1234 'International Tables Vol C Tables 4.2.6.8 and 6.1.1.4'

loop_
_geom_angle_atom_site_label_1
_geom_angle_atom_site_label_2
_geom_angle_atom_site_label_3
_geom_angle
C4 N1 C1 112.3(4)
C4 N1 C8 118.6(5)
C1 N1 C8 125.4(5)
C5 N2 C6 110.4(5)
C5 N2 C15 122.2(5)
C6 N2 C15 126.7(5)
C5 N3 C7 108.7(5)
C5 N3 C20 123.7(5)
C7 N3 C20 127.1(5)
N1 C1 C11 113.5(5)
N1 C1 C2 101.5(5)
C11 C1 C2 108.7(5)
N1 C1 C12 111.8(5)
C11 C1 C12 109.1(5)
C2 C1 C12 112.1(5)
C1 C2 C3 108.2(5)
C13 C3 C4 111.4(5)
C13 C3 C14 108.8(5)
C4 C3 C14 114.8(5)
C13 C3 C2 112.1(5)
C4 C3 C2 98.7(4)
C14 C3 C2 110.9(5)
N1 C4 C5 120.4(5)
N1 C4 C3 111.4(5)
C5 C4 C3 125.9(5)
N2 C5 N3 106.6(5)
N2 C5 C4 127.2(5)
N3 C5 C4 126.1(5)
C7 C6 N2 106.2(5)
C7 C6 C18 128.4(6)
N2 C6 C18 125.2(6)
C6 C7 N3 108.0(5)
C6 C7 C19 126.9(6)
N3 C7 C19 125.0(6)
N1 C8 C9 113.6(5)
N1 C8 C10 112.6(5)
C9 C8 C10 111.9(5)
N2 C15 C16 110.8(5)
N2 C15 C17 111.5(5)
C16 C15 C17 114.2(6)
N3 C20 C21 110.8(5)
N3 C20 C22 112.6(5)
C21 C20 C22 112.5(5)
C26 N4 C23 112.0(4)
C26 N4 C30 118.2(5)
C23 N4 C30 126.0(4)
C27 N5 C28 111.4(5)
C27 N5 C37 121.3(5)
C28 N5 C37 126.3(5)
C29 N6 C27 108.5(5)
C29 N6 C42 128.0(5)
C27 N6 C42 123.4(5)
N4 C23 C34 112.9(5)
N4 C23 C33 112.3(5)
C34 C23 C33 109.0(5)
N4 C23 C24 101.0(4)
C34 C23 C24 112.9(5)
C33 C23 C24 108.6(5)
C25 C24 C23 108.4(5)
C36 C25 C24 112.8(5)
C36 C25 C26 111.7(4)
C24 C25 C26 98.8(5)
C36 C25 C35 108.5(5)
C24 C25 C35 111.8(5)
C26 C25 C35 113.0(5)
N4 C26 C27 120.7(5)
N4 C26 C25 111.1(5)
C27 C26 C25 126.5(5)
N5 C27 N6 106.0(5)
N5 C27 C26 128.7(5)
N6 C27 C26 125.3(5)
C29 C28 N5 104.8(5)
C29 C28 C40 128.5(6)
N5 C28 C40 126.6(6)
C28 C29 N6 109.2(5)
C28 C29 C41 125.2(6)
N6 C29 C41 125.5(5)
N4 C30 C31 113.2(5)
N4 C30 C32 112.5(5)
C31 C30 C32 111.2(5)
N5 C37 C38 111.4(5)
N5 C37 C39 112.4(5)
C38 C37 C39 112.6(5)
N6 C42 C43 111.2(5)
N6 C42 C44 111.9(5)
C43 C42 C44 111.8(5)
O3 S1 O2 115.7(3)
O3 S1 O1 113.9(4)
O2 S1 O1 116.0(4)
O3 S1 C45 103.6(4)
O2 S1 C45 102.4(4)
O1 S1 C45 102.7(4)
F2 C45 F3 106.5(6)
F2 C45 F1 105.6(7)
F3 C45 F1 105.7(7)
F2 C45 S1 113.5(6)
F3 C45 S1 112.2(6)
F1 C45 S1 112.7(5)
O4 S2 O5 113.9(4)
O4 S2 O6 118.0(5)
O5 S2 O6 112.8(4)
O4 S2 C46 104.2(4)
O5 S2 C46 102.9(4)
O6 S2 C46 102.7(4)
F4 C46 F6 105.2(7)
F4 C46 F5 105.6(7)
F6 C46 F5 101.2(7)
F4 C46 S2 115.0(6)
F6 C46 S2 114.9(6)
F5 C46 S2 113.5(5)

loop_
_geom_bond_atom_site_label_1
_geom_bond_atom_site_label_2
_geom_bond_distance
N1 C4 1.372(7)
N1 C1 1.479(7)
N1 C8 1.493(7)
N2 C5 1.334(7)
N2 C6 1.404(7)
N2 C15 1.499(7)
N3 C5 1.379(7)
N3 C7 1.386(7)
N3 C20 1.479(8)
C1 C11 1.517(9)
C1 C2 1.531(9)
C1 C12 1.545(9)
C2 C3 1.550(9)
C3 C13 1.497(8)
C3 C4 1.538(8)
C3 C14 1.550(8)
C4 C5 1.444(8)
C6 C7 1.353(9)
C6 C18 1.485(9)
C7 C19 1.491(8)
C8 C9 1.514(9)
C8 C10 1.521(9)
C15 C16 1.510(9)
C15 C17 1.524(9)
C20 C21 1.520(9)
C20 C22 1.528(8)
N4 C26 1.371(7)
N4 C23 1.487(7)
N4 C30 1.497(7)
N5 C27 1.334(7)
N5 C28 1.404(7)
N5 C37 1.485(7)
N6 C29 1.374(7)
N6 C27 1.388(7)
N6 C42 1.491(8)
C23 C34 1.526(9)
C23 C33 1.528(9)
C23 C24 1.543(8)
C24 C25 1.523(9)
C25 C36 1.514(8)
C25 C26 1.541(8)
C25 C35 1.542(8)
C26 C27 1.438(8)
C28 C29 1.361(8)
C28 C40 1.479(9)
C29 C41 1.515(8)
C30 C31 1.522(9)
C30 C32 1.529(9)
C37 C38 1.512(8)
C37 C39 1.538(8)
C42 C43 1.515(9)
C42 C44 1.523(8)
S1 O3 1.417(6)
S1 O2 1.424(5)
S1 O1 1.428(5)
S1 C45 1.803(8)
F1 C45 1.323(8)
F2 C45 1.312(9)
F3 C45 1.319(8)
S2 O4 1.401(5)
S2 O5 1.413(6)
S2 O6 1.436(5)
S2 C46 1.743(9)
F4 C46 1.316(9)
F5 C46 1.362(9)
F6 C46 1.329(9)
